data_9016420
loop_
_publ_author_name
'Ertl, A.'
'Hughes, J. M.'
'Prowatke, S.'
'Rossman, G. R.'
'London, D.'
'Fritz, E. A.'

_publ_section_title
;
 Mn-rich tourmaline from Austria: structure, chemistry, optical spectra, and
 relations to synthetic solid solutions
 Note: This sample may be named wrong
 Sample BT
;
_journal_name_full 'American Mineralogist'
_journal_page_first 1369
_journal_page_last 1376
_journal_volume 88
_journal_year 2003
_chemical_compound_source 'Eibenstein an der Thaya, Lower Austria'
_chemical_formula_sum 'Al7.308 B3 Ca0.011 F0.48 Fe0.021 H3.25 K0.002 Li0.378 Mn1.233 Na0.693 O30.57 Si5.928'
_chemical_name_mineral Olenite
_space_group_IT_number 160
_symmetry_space_group_name_Hall 'R 3 -2"'
_symmetry_space_group_name_H-M 'R 3 m :H'
_cell_angle_alpha 90
_cell_angle_beta 90
_cell_angle_gamma 120
_cell_formula_units_Z 3
_cell_length_a 15.9466
_cell_length_b 15.9466
_cell_length_c 7.1384
_cell_volume 1572.055
_database_code_amcsd 0003156
_exptl_crystal_density_diffrn 3.123
_cod_original_sg_symbol_H-M 'R 3 m'
_cod_original_formula_sum 'Na.693 Ca.011 K.002 Al7.308 Mn1.233 Fe.021 Li.378 Si5.928 B3 O30.57 F.48 H3.25'
_cod_database_code 9016420

loop_
_space_group_symop_operation_xyz
x,y,z
2/3+x,1/3+y,1/3+z
1/3+x,2/3+y,2/3+z
x,x-y,z
2/3+x,1/3+x-y,1/3+z
1/3+x,2/3+x-y,2/3+z
-y,-x,z
2/3-y,1/3-x,1/3+z
1/3-y,2/3-x,2/3+z
-x+y,y,z
2/3-x+y,1/3+y,1/3+z
1/3-x+y,2/3+y,2/3+z
-y,x-y,z
2/3-y,1/3+x-y,1/3+z
1/3-y,2/3+x-y,2/3+z
-x+y,-x,z
2/3-x+y,1/3-x,1/3+z
1/3-x+y,2/3-x,2/3+z

loop_
_atom_site_label
_atom_site_fract_x
_atom_site_fract_y
_atom_site_fract_z
_atom_site_occupancy
_atom_site_U_iso_or_equiv
_atom_site_type_symbol
_atom_site_attached_hydrogens
NaX 0.00000 0.00000 0.25000 0.69300 0.02760 Na 0
CaX 0.00000 0.00000 0.25000 0.01100 0.02760 Ca 0
KX 0.00000 0.00000 0.25000 0.00200 0.02760 K 0
AlY 0.12442 0.06221 -0.35850 0.41200 0.01130 Al 0
Mn2Y 0.12442 0.06221 -0.35850 0.41100 0.01130 Mn 0
Fe2Y 0.12442 0.06221 -0.35850 0.00700 0.01130 Fe 0
LiY 0.12442 0.06221 -0.35850 0.12600 0.01130 Li 0
AlZ 0.29797 0.26132 -0.37020 1.00000 0.00650 Al 0
SiT 0.19196 0.19011 0.01780 0.98800 0.00540 Si 0
AlT 0.19196 0.19011 0.01780 0.01200 0.00540 Al 0
B 0.11005 0.22010 0.47070 1.00000 0.01030 B 0
O1 0.00000 0.00000 -0.20070 0.32000 0.04600 O 0
F1 0.00000 0.00000 -0.20070 0.48000 0.04600 F 0
O-H1 0.00000 0.00000 -0.20070 0.25000 0.04600 O 1
O2 0.06171 0.12340 0.49760 1.00000 0.02260 O 0
O3 0.26890 0.13446 -0.47160 1.00000 0.01210 O 0
O4 0.09324 0.18650 0.08840 1.00000 0.01060 O 0
O5 0.18740 0.09368 0.11110 1.00000 0.00970 O 0
O6 0.19796 0.18771 -0.20720 1.00000 0.00930 O 0
O7 0.28540 0.28610 0.09850 1.00000 0.00740 O 0
O8 0.21028 0.27110 0.45910 1.00000 0.00990 O 0
H3 0.26800 0.13400 0.43900 1.00000 0.01200 H 0

loop_
_cod_changelog_entry_id
_cod_changelog_entry_author
_cod_changelog_entry_date
_cod_changelog_entry_text
1
;cod-tools version 3.8.0
Id: cif_guess_AMCSD_atom_types 9574 2023-05-10 09:00:05Z saulius
;
2023-05-10T18:57:03+03:00
;Derived atom types and hydrogen counts
from atom names that follow the AMCSD naming convention
(Wat == water, O-H == hydroxyl).
;

loop_
_cod_related_entry_id
_cod_related_entry_database
_cod_related_entry_code
1 AMCSD 0003156
